data_4515154
loop_
_publ_author_name
'Zheng, Hao'
'Ni, Cailing'
'Chen, Hang'
'Zha, Daijun'
'Hai, Yu'
'Ye, Hebo'
'You, Lei'

_publ_section_title
;
 Regulation of Axial Chirality through Dynamic Covalent Bond Constrained
 Biaryls.
;
_journal_issue 6
_journal_name_full 'ACS omega'
_journal_page_first 10273
_journal_page_last 10278
_journal_paper_doi 10.1021/acsomega.9b01273
_journal_volume 4
_journal_year 2019
_chemical_absolute_configuration unk
_chemical_formula_moiety 'C15 H13 N O2'
_chemical_formula_sum 'C15 H13 N O2'
_chemical_formula_weight 239.26
_space_group_crystal_system orthorhombic
_space_group_IT_number 29
_space_group_name_Hall 'P 2c -2ac'
_space_group_name_H-M_alt 'P c a 21'
_symmetry_space_group_name_Hall 'P 2c -2ac'
_symmetry_space_group_name_H-M 'P c a 21'
_atom_sites_solution_hydrogens geom
_atom_sites_solution_primary direct
_atom_sites_solution_secondary difmap
_audit_creation_date 2017-03-09
_audit_creation_method
;
Olex2 1.2
(compiled 2017.03.02 svn.r3394 for OlexSys, GUI svn.r5324)
;
_cell_angle_alpha 90.00
_cell_angle_beta 90.00
_cell_angle_gamma 90.00
_cell_formula_units_Z 4
_cell_length_a 15.5743(7)
_cell_length_b 8.6442(4)
_cell_length_c 8.8487(4)
_cell_measurement_reflns_used 1460
_cell_measurement_temperature 100.0(2)
_cell_measurement_theta_max 72.6800
_cell_measurement_theta_min 4.9590
_cell_volume 1191.28(9)
_computing_cell_refinement
;
CrysAlisPro, Agilent Technologies,
Version 1.171.37.35 (release 13-08-2014 CrysAlis171 .NET)
(compiled Aug 13 2014,18:06:01)
;
_computing_data_collection
;
CrysAlisPro, Agilent Technologies,
Version 1.171.37.35 (release 13-08-2014 CrysAlis171 .NET)
(compiled Aug 13 2014,18:06:01)
;
_computing_data_reduction
;
CrysAlisPro, Agilent Technologies,
Version 1.171.37.35 (release 13-08-2014 CrysAlis171 .NET)
(compiled Aug 13 2014,18:06:01)
;
_computing_molecular_graphics 'Olex2 (Dolomanov et al., 2009)'
_computing_publication_material 'Olex2 (Dolomanov et al., 2009)'
_computing_structure_refinement 'XL (Sheldrick, 2008)'
_computing_structure_solution 'XS (Sheldrick, 2008)'
_diffrn_ambient_environment N~2~
_diffrn_ambient_temperature 100.0(2)
_diffrn_detector 'CCD plate'
_diffrn_detector_area_resol_mean 10.5594
_diffrn_detector_type Atlas
_diffrn_measured_fraction_theta_full 0.968
_diffrn_measured_fraction_theta_max 0.968
_diffrn_measurement_details
;
#__ type_ start__ end____ width___ exp.time_
  1 omega -115.00  -79.00   1.0000    1.0000
omega____ theta____ kappa____ phi______ frames
    -      -40.1492  -38.0000 -120.0000 36

#__ type_ start__ end____ width___ exp.time_
  2 omega  -39.00  -12.00   1.0000    1.0000
omega____ theta____ kappa____ phi______ frames
    -      -40.1492   38.0000   30.0000 27

#__ type_ start__ end____ width___ exp.time_
  3 omega    2.00   35.00   1.0000    1.0000
omega____ theta____ kappa____ phi______ frames
    -      -40.1492   38.0000   30.0000 33

#__ type_ start__ end____ width___ exp.time_
  4 omega  -59.00  -16.00   1.0000    1.0000
omega____ theta____ kappa____ phi______ frames
    -      -40.1492  -38.0000 -120.0000 43

#__ type_ start__ end____ width___ exp.time_
  5 omega   45.00   79.00   1.0000    1.0000
omega____ theta____ kappa____ phi______ frames
    -       40.1492  -99.0000 -180.0000 34

#__ type_ start__ end____ width___ exp.time_
  6 omega    3.00   28.00   1.0000    1.0000
omega____ theta____ kappa____ phi______ frames
    -       40.1492  -99.0000 -180.0000 25

#__ type_ start__ end____ width___ exp.time_
  7 omega   41.00   81.00   1.0000    1.0000
omega____ theta____ kappa____ phi______ frames
    -      106.2872  -30.0000  -60.0000 40

#__ type_ start__ end____ width___ exp.time_
  8 omega   25.00  104.00   1.0000    1.0000
omega____ theta____ kappa____ phi______ frames
    -      106.2872  -94.0000  -30.0000 79

#__ type_ start__ end____ width___ exp.time_
  9 omega   25.00  128.00   1.0000    1.0000
omega____ theta____ kappa____ phi______ frames
    -      106.2872  -15.0000  -30.0000 103
;
_diffrn_measurement_device 'four-circle diffractometer'
_diffrn_measurement_device_type 'SuperNova, Dual, Cu at zero, Atlas'
_diffrn_measurement_method '\w scans'
_diffrn_orient_matrix_UB_11 -0.0381510000
_diffrn_orient_matrix_UB_12 0.1643034000
_diffrn_orient_matrix_UB_13 -0.0071010000
_diffrn_orient_matrix_UB_21 0.0912920000
_diffrn_orient_matrix_UB_22 0.0691307000
_diffrn_orient_matrix_UB_23 -0.0008270000
_diffrn_orient_matrix_UB_31 0.0008161000
_diffrn_orient_matrix_UB_32 -0.0072979000
_diffrn_orient_matrix_UB_33 -0.1737228000
_diffrn_radiation_monochromator mirror
_diffrn_radiation_probe x-ray
_diffrn_radiation_type CuK\a
_diffrn_radiation_wavelength 1.54184
_diffrn_reflns_av_R_equivalents 0.0230
_diffrn_reflns_av_unetI/netI 0.0289
_diffrn_reflns_limit_h_max 18
_diffrn_reflns_limit_h_min -18
_diffrn_reflns_limit_k_max 10
_diffrn_reflns_limit_k_min -6
_diffrn_reflns_limit_l_max 6
_diffrn_reflns_limit_l_min -10
_diffrn_reflns_number 2596
_diffrn_reflns_theta_full 72.94
_diffrn_reflns_theta_max 72.94
_diffrn_reflns_theta_min 5.68
_diffrn_source 'sealed X-ray tube'
_diffrn_source_type 'SuperNova (Cu) X-ray Source'
_exptl_absorpt_coefficient_mu 0.718
_exptl_absorpt_correction_T_max 1.00000
_exptl_absorpt_correction_T_min 0.81817
_exptl_absorpt_correction_type multi-scan
_exptl_absorpt_process_details
;
CrysAlisPro, Agilent Technologies,
Version 1.171.37.35 (release 13-08-2014 CrysAlis171 .NET)
(compiled Aug 13 2014,18:06:01)
Empirical absorption correction using spherical harmonics,
 implemented in SCALE3 ABSPACK scaling algorithm.
;
_exptl_crystal_density_diffrn 1.334
_exptl_crystal_density_method 'not measured'
_exptl_crystal_description
;
;
_exptl_crystal_F_000 504
_refine_diff_density_max 0.509
_refine_diff_density_min -0.184
_refine_diff_density_rms 0.043
_refine_ls_abs_structure_details 'Flack H D (1983), Acta Cryst. A39, 876-881'
_refine_ls_abs_structure_Flack 0.1(4)
_refine_ls_extinction_method none
_refine_ls_goodness_of_fit_ref 1.052
_refine_ls_hydrogen_treatment mixed
_refine_ls_matrix_type full
_refine_ls_number_parameters 197
_refine_ls_number_reflns 1534
_refine_ls_number_restraints 1
_refine_ls_restrained_S_all 1.051
_refine_ls_R_factor_all 0.0442
_refine_ls_R_factor_gt 0.0400
_refine_ls_shift/su_max 0.000
_refine_ls_shift/su_mean 0.000
_refine_ls_structure_factor_coef Fsqd
_refine_ls_weighting_details 'calc w=1/[\s^2^(Fo^2^)+(0.0710P)^2^+0.1760P] where P=(Fo^2^+2Fc^2^)/3'
_refine_ls_weighting_scheme calc
_refine_ls_wR_factor_gt 0.1064
_refine_ls_wR_factor_ref 0.1111
_reflns_number_gt 1413
_reflns_number_total 1534
_reflns_threshold_expression >2sigma(I)
_cod_data_source_file ao9b01273_si_002.cif
_cod_data_source_block 2a
_cod_original_cell_volume 1191.28(10)
_cod_database_code 4515154
_chemical_oxdiff_formula 'C H O N '
_reflns_odcompleteness_completeness 99.45
_reflns_odcompleteness_iscentric 1
_reflns_odcompleteness_theta 66.97
_olex2_refinement_description
;
1. Fixed Uiso
 At 1.2 times of:
  All C(H) groups
 At 1.5 times of:
  All C(H,H,H) groups, All O(H) groups
2.a Ternary CH refined with riding coordinates:
 C2(H2)
2.b Idealised Me refined as rotating group:
 C13(H13A,H13B,H13C)
2.c Idealised tetrahedral OH refined as rotating group:
 O1(H1)
;
_olex2_submission_special_instructions 'No special instructions were received'

loop_
_space_group_symop_id
_space_group_symop_operation_xyz
1 'x, y, z'
2 '-x, -y, z+1/2'
3 '-x+1/2, y, z+1/2'
4 'x+1/2, -y, z'

loop_
_atom_site_label
_atom_site_type_symbol
_atom_site_fract_x
_atom_site_fract_y
_atom_site_fract_z
_atom_site_U_iso_or_equiv
_atom_site_adp_type
_atom_site_occupancy
_atom_site_calc_flag
_atom_site_refinement_flags_posn
N1 N -0.21964(14) -0.2967(2) -0.8577(3) 0.0280(5) Uani 1 d .
O3 O -0.34018(11) -0.3848(2) -0.9710(2) 0.0351(5) Uani 1 d .
C4 C -0.13262(17) -0.5349(3) -1.0667(3) 0.0280(6) Uani 1 d .
C5 C -0.02898(17) -0.3670(3) -1.2053(4) 0.0326(6) Uani 1 d .
C6 C -0.26448(19) -0.6743(3) -1.0072(4) 0.0353(6) Uani 1 d .
C7 C -0.02207(17) -0.1572(3) -0.9666(4) 0.0332(6) Uani 1 d .
C8 C -0.26207(16) -0.3995(3) -0.9424(3) 0.0289(6) Uani 1 d .
C9 C -0.10123(19) -0.6741(3) -1.1282(4) 0.0332(6) Uani 1 d .
C10 C -0.2313(2) -0.8085(3) -1.0668(4) 0.0402(7) Uani 1 d .
C11 C -0.21596(16) -0.5379(3) -1.0026(3) 0.0277(6) Uani 1 d .
C12 C -0.1492(2) -0.8085(4) -1.1282(4) 0.0386(7) Uani 1 d .
C13 C -0.26221(19) -0.1557(3) -0.8072(4) 0.0353(7) Uani 1 d .
H13A H -0.3126 -0.1383 -0.8674 0.053 Uiso 1 calc GR
H13B H -0.2237 -0.0697 -0.8181 0.053 Uiso 1 calc GR
H13C H -0.2783 -0.1663 -0.7030 0.053 Uiso 1 calc GR
C15 C 0.02300(18) -0.2363(4) -1.2159(4) 0.0352(6) Uani 1 d .
C16 C -0.07817(16) -0.3940(3) -1.0768(3) 0.0285(6) Uani 1 d .
C17 C 0.02630(19) -0.1313(4) -1.0969(4) 0.0373(7) Uani 1 d .
C18 C -0.07408(15) -0.2885(3) -0.9570(3) 0.0281(6) Uani 1 d .
H5 H -0.037(2) -0.437(3) -1.287(4) 0.040(9) Uiso 1 d .
H7 H -0.018(2) -0.087(3) -0.879(4) 0.033(8) Uiso 1 d .
H9 H -0.045(2) -0.672(4) -1.174(4) 0.042(9) Uiso 1 d .
H17 H 0.060(2) -0.028(4) -1.113(4) 0.041(9) Uiso 1 d .
H12 H -0.126(2) -0.904(4) -1.175(4) 0.039(9) Uiso 1 d .
H15 H 0.054(2) -0.218(3) -1.306(5) 0.035(8) Uiso 1 d .
O1 O -0.10458(14) -0.2247(2) -0.6991(3) 0.0396(5) Uani 1 d .
H1 H -0.1176 -0.2663 -0.6190 0.059 Uiso 1 calc GR
C2 C -0.12712(17) -0.3199(3) -0.8175(3) 0.0298(6) Uani 1 d .
H2 H -0.1186 -0.4277 -0.7868 0.036 Uiso 1 calc R
H10 H -0.265(2) -0.906(3) -1.071(4) 0.042(9) Uiso 1 d .
H6 H -0.324(2) -0.670(3) -0.964(5) 0.041(9) Uiso 1 d .

loop_
_atom_site_aniso_label
_atom_site_aniso_U_11
_atom_site_aniso_U_22
_atom_site_aniso_U_33
_atom_site_aniso_U_23
_atom_site_aniso_U_13
_atom_site_aniso_U_12
N1 0.0263(11) 0.0295(11) 0.0283(12) -0.0023(9) 0.0000(10) 0.0011(9)
O3 0.0237(9) 0.0520(11) 0.0295(10) -0.0020(10) -0.0003(9) 0.0003(8)
C4 0.0281(13) 0.0351(14) 0.0208(12) -0.0017(12) -0.0028(11) 0.0027(11)
C5 0.0268(13) 0.0447(15) 0.0261(14) 0.0029(14) -0.0028(12) 0.0059(11)
C6 0.0352(15) 0.0418(14) 0.0288(14) -0.0021(13) 0.0008(13) -0.0058(13)
C7 0.0315(13) 0.0337(13) 0.0344(16) 0.0025(13) -0.0013(13) -0.0001(10)
C8 0.0275(12) 0.0362(13) 0.0230(12) 0.0020(12) 0.0011(11) -0.0005(10)
C9 0.0333(15) 0.0380(15) 0.0283(14) -0.0036(13) -0.0008(13) 0.0056(12)
C10 0.053(2) 0.0333(14) 0.0339(16) -0.0039(14) -0.0011(16) -0.0077(13)
C11 0.0279(12) 0.0322(13) 0.0230(12) 0.0000(11) -0.0024(11) -0.0013(11)
C12 0.0483(17) 0.0339(14) 0.0336(16) -0.0073(13) -0.0020(15) 0.0040(13)
C13 0.0381(15) 0.0283(12) 0.0393(16) 0.0002(13) 0.0047(14) 0.0041(11)
C15 0.0260(13) 0.0482(15) 0.0312(15) 0.0087(14) 0.0031(13) 0.0002(12)
C16 0.0221(12) 0.0349(13) 0.0284(14) 0.0042(12) -0.0027(12) 0.0032(11)
C17 0.0292(14) 0.0398(15) 0.0430(19) 0.0107(14) -0.0001(13) -0.0018(13)
C18 0.0220(11) 0.0333(12) 0.0289(14) 0.0020(12) -0.0024(12) 0.0022(10)
O1 0.0436(11) 0.0439(12) 0.0313(11) -0.0030(10) 0.0011(10) -0.0084(9)
C2 0.0273(12) 0.0340(14) 0.0281(14) -0.0035(13) -0.0020(12) -0.0006(11)

loop_
_atom_type_symbol
_atom_type_description
_atom_type_scat_dispersion_real
_atom_type_scat_dispersion_imag
_atom_type_scat_source
C C 0.0181 0.0091 'International Tables Vol C Tables 4.2.6.8 and 6.1.1.4'
H H 0.0000 0.0000 'International Tables Vol C Tables 4.2.6.8 and 6.1.1.4'
N N 0.0311 0.0180 'International Tables Vol C Tables 4.2.6.8 and 6.1.1.4'
O O 0.0492 0.0322 'International Tables Vol C Tables 4.2.6.8 and 6.1.1.4'

loop_
_geom_angle_atom_site_label_1
_geom_angle_atom_site_label_2
_geom_angle_atom_site_label_3
_geom_angle
C8 N1 C13 120.2(2)
C8 N1 C2 121.3(2)
C13 N1 C2 118.5(2)
C9 C4 C11 117.2(2)
C9 C4 C16 118.6(2)
C11 C4 C16 124.2(2)
C16 C5 C15 120.7(3)
C10 C6 C11 121.2(3)
C17 C7 C18 119.6(3)
N1 C8 C11 119.6(2)
O3 C8 N1 121.8(2)
O3 C8 C11 118.5(2)
C12 C9 C4 122.1(3)
C6 C10 C12 119.7(3)
C4 C11 C8 124.7(2)
C6 C11 C4 119.9(2)
C6 C11 C8 115.2(2)
C9 C12 C10 119.8(3)
C17 C15 C5 120.0(3)
C5 C16 C4 120.0(3)
C5 C16 C18 119.0(2)
C18 C16 C4 120.9(2)
C15 C17 C7 120.0(3)
C7 C18 C16 120.6(3)
C7 C18 C2 120.9(3)
C16 C18 C2 118.5(2)
N1 C2 C18 108.0(2)
O1 C2 N1 110.3(2)
O1 C2 C18 112.0(2)

loop_
_geom_bond_atom_site_label_1
_geom_bond_atom_site_label_2
_geom_bond_distance
N1 C8 1.337(3)
N1 C13 1.457(3)
N1 C2 1.498(3)
O3 C8 1.249(3)
C4 C9 1.408(4)
C4 C11 1.417(4)
C4 C16 1.487(4)
C5 C15 1.393(4)
C5 C16 1.391(4)
C6 C10 1.375(4)
C6 C11 1.402(4)
C7 C17 1.395(5)
C7 C18 1.397(4)
C8 C11 1.494(4)
C9 C12 1.381(4)
C10 C12 1.390(5)
C15 C17 1.391(5)
C16 C18 1.400(4)
C18 C2 1.510(4)
O1 C2 1.377(4)
